data_2020099
loop_
_publ_author_name
'Alamdar, Amir Hossein'
'Pourayoubi, Mehrdad'
'Saneei, Anahid'
'Du\<sek, Michal'
'Ku\<cer\'akov\'a, Monika'
'Henriques, Margarida S.'

_publ_section_title
;
 Hirshfeld surface analysis of two new phosphorothioic triamide structures
;
_journal_issue 9
_journal_name_full 'Acta Crystallographica Section C'
_journal_page_first 824
_journal_page_last 833
_journal_paper_doi 10.1107/S2053229615014527
_journal_volume 71
_journal_year 2015
_chemical_formula_iupac '2C24 H30 N3 P S, C2 H3 N'
_chemical_formula_moiety 'C24 H30 N3 P S, 0.5(C2 H3 N)'
_chemical_formula_sum 'C25 H31.5 N3.5 P S'
_chemical_formula_weight 444.1
_chemical_name_common
'<i>N</i>-{Bis[(3,4-dimethylphenyl)amino](sulfanylidene)-\l^5^-phosphanyl}-3,4-dimethylaniline acetonitrile hemisolvate'
_chemical_name_systematic
;
<i>N</i>,<i>N</i>',<i>N</i>''-Tris(3,4-dimethylphenyl)phosphorothioic
triamide acetonitrile hemisolvate
;
_space_group_IT_number 2
_symmetry_cell_setting triclinic
_symmetry_space_group_name_Hall '-P 1'
_symmetry_space_group_name_H-M 'P -1'
_cell_angle_alpha 91.849(3)
_cell_angle_beta 98.378(3)
_cell_angle_gamma 94.991(3)
_cell_formula_units_Z 4
_cell_length_a 11.8547(5)
_cell_length_b 13.5312(4)
_cell_length_c 15.3394(6)
_cell_measurement_reflns_used 6051
_cell_measurement_temperature 120.00(10)
_cell_measurement_theta_max 66.95
_cell_measurement_theta_min 3.26
_cell_volume 2422.56(16)
_computing_cell_refinement
;
(CrysAlis PRO; Agilent, 2014)
;
_computing_data_collection
;
(CrysAlis PRO; Agilent, 2014)
;
_computing_data_reduction
;
(CrysAlis PRO; Agilent, 2014)
;
_computing_molecular_graphics
;
Mercury (Macrae <i>et al.</i>, 2008)
;
_computing_publication_material
;
enCIFer (Allen <i>et al.</i>, 2004)
;
_computing_structure_refinement
;
<i>JANA2006</i> (Pet\<r\'i\<cek <i>et al.</i>, 2014)
;
_computing_structure_solution
;
SUPERFLIP (Palatinus & Chapuis, 2007)
;
_diffrn_ambient_temperature 120
_diffrn_detector_area_resol_mean 5.1873
_diffrn_measured_fraction_theta_full 0.98
_diffrn_measured_fraction_theta_max 0.97
_diffrn_measurement_device 'four-cycle diffractometer'
_diffrn_measurement_device_type 'Agilent Xcalibur (Atlas, Gemini ultra)'
_diffrn_measurement_method '\w scans'
_diffrn_radiation_monochromator mirror
_diffrn_radiation_source 'X-ray tube'
_diffrn_radiation_type 'Cu K\a'
_diffrn_radiation_wavelength 1.54184
_diffrn_reflns_av_R_equivalents 0.0419
_diffrn_reflns_limit_h_max 14
_diffrn_reflns_limit_h_min -13
_diffrn_reflns_limit_k_max 13
_diffrn_reflns_limit_k_min -16
_diffrn_reflns_limit_l_max 13
_diffrn_reflns_limit_l_min -18
_diffrn_reflns_number 15711
_diffrn_reflns_reduction_process
;
Integration of the CCD images was done by program CrysAlisPro
(Agilent Technologies, 2010). The same program was used for indexing of the
crystal shape and absorption correction.
;
_diffrn_reflns_theta_full 66.41
_diffrn_reflns_theta_max 67.14
_diffrn_reflns_theta_min 3.28
_exptl_absorpt_coefficient_mu 1.936
_exptl_absorpt_correction_T_max 1
_exptl_absorpt_correction_T_min 0.658
_exptl_absorpt_correction_type multi-scan
_exptl_absorpt_process_details
;
(CrysAlis PRO; Agilent, 2014)
;
_exptl_crystal_colour white
_exptl_crystal_density_diffrn 1.2176
_exptl_crystal_description 'polygon shape'
_exptl_crystal_F_000 948
_exptl_crystal_size_max 0.1865
_exptl_crystal_size_mid 0.1654
_exptl_crystal_size_min 0.1132
_refine_diff_density_max 0.36
_refine_diff_density_min -0.26
_refine_ls_extinction_method none
_refine_ls_goodness_of_fit_ref 1.45
_refine_ls_hydrogen_treatment mixed
_refine_ls_number_constraints 234
_refine_ls_number_parameters 568
_refine_ls_number_reflns 8394
_refine_ls_number_restraints 6
_refine_ls_R_factor_all 0.0590
_refine_ls_R_factor_gt 0.0419
_refine_ls_shift/su_max 0.0120
_refine_ls_shift/su_mean 0.0007
_refine_ls_structure_factor_coef F
_refine_ls_weighting_details w=1/(\s^2^(F)+0.0001F^2^)
_refine_ls_weighting_scheme sigma
_refine_ls_wR_factor_gt 0.0485
_refine_ls_wR_factor_ref 0.0526
_reflns_number_gt 6369
_reflns_number_total 8394
_reflns_threshold_expression I>3\s(I)
_cod_data_source_file fa3370sup1.cif
_cod_data_source_block I
_cod_database_code 2020099

loop_
_space_group_symop_id
_space_group_symop_operation_xyz
1 x,y,z
2 -x,-y,-z

loop_
_atom_site_type_symbol
_atom_site_label
_atom_site_fract_x
_atom_site_fract_y
_atom_site_fract_z
_atom_site_U_iso_or_equiv
_atom_site_adp_type
_atom_site_calc_flag
_atom_site_occupancy
S S1a 0.45406(5) 0.84796(4) 0.40382(4) 0.02819(18) Uani d 1
P P1a 0.53714(5) 0.97192(4) 0.37541(4) 0.02405(18) Uani d 1
S S1b 0.42803(5) 0.77086(4) 0.13783(4) 0.03331(19) Uani d 1
P P1b 0.44642(5) 0.63722(4) 0.17822(4) 0.02589(18) Uani d 1
N N2a 0.57137(17) 0.95709(13) 0.27667(13) 0.0275(6) Uani d 1
N N3b 0.49367(17) 0.64552(13) 0.28479(13) 0.0287(6) Uani d 1
N N1b 0.32971(17) 0.55794(14) 0.16015(13) 0.0306(6) Uani d 1
C C12a 0.7301(2) 1.16239(18) 0.11946(16) 0.0331(8) Uani d 1
C C11a 0.6892(2) 1.06682(18) 0.08830(18) 0.0395(9) Uani d 1
C C19a 0.8508(2) 0.81035(17) 0.46913(17) 0.0332(8) Uani d 1
C C5b 0.0520(2) 0.4793(2) 0.22765(19) 0.0426(9) Uani d 1
N N1a 0.46811(17) 1.07283(13) 0.37898(13) 0.0282(6) Uani d 1
C C7b 0.0875(2) 0.73721(19) 0.33593(19) 0.0447(10) Uani d 1
C C10b 0.6953(2) 0.52333(19) 0.06945(17) 0.0356(8) Uani d 1
N N2b 0.52934(17) 0.57056(14) 0.12711(14) 0.0326(7) Uani d 1
C C7a 0.1551(3) 0.9734(2) 0.1337(2) 0.0524(11) Uani d 1
C C4b 0.0283(2) 0.56120(19) 0.27607(18) 0.0389(9) Uani d 1
C C9a 0.6256(2) 1.02799(16) 0.22549(15) 0.0274(7) Uani d 1
C C20b 0.6401(2) 0.42819(17) 0.44595(17) 0.0335(8) Uani d 1
C C3b 0.1072(2) 0.64451(18) 0.28598(16) 0.0333(8) Uani d 1
N N3a 0.65448(16) 1.01093(13) 0.44398(13) 0.0261(6) Uani d 1
C C24b 0.6973(3) 0.35174(19) 0.5011(2) 0.0453(10) Uani d 1
C C10a 0.6383(2) 1.00005(18) 0.14031(17) 0.0379(9) Uani d 1
C C21b 0.6625(2) 0.52997(17) 0.47083(16) 0.0297(8) Uani d 1
C C18b 0.5133(2) 0.46978(16) 0.31617(17) 0.0339(8) Uani d 1
C C19b 0.5650(2) 0.40171(17) 0.36961(17) 0.0367(9) Uani d 1
C C24a 1.0261(2) 0.7873(2) 0.5773(2) 0.0465(10) Uani d 1
C C20a 0.9300(2) 0.84639(17) 0.54029(17) 0.0337(8) Uani d 1
C C6b 0.1508(2) 0.47772(18) 0.18969(17) 0.0364(8) Uani d 1
N N4 0.4354(3) 0.35711(18) 0.10487(19) 0.0730(13) Uani d 1
C C16a 0.7595(2) 1.29352(18) 0.24193(18) 0.0434(10) Uani d 1
C C3a 0.2147(2) 1.04925(19) 0.20156(17) 0.0383(9) Uani d 1
C C11b 0.8041(2) 0.5449(2) 0.05012(17) 0.0399(9) Uani d 1
C C17b 0.53862(19) 0.57039(16) 0.33906(15) 0.0268(7) Uani d 1
C C15a 0.7838(2) 1.23445(19) 0.06074(18) 0.0413(9) Uani d 1
C C4a 0.1772(2) 1.14392(18) 0.21103(17) 0.0369(9) Uani d 1
C C5a 0.2335(2) 1.21025(19) 0.27517(18) 0.0413(9) Uani d 1
C C14b 0.7017(2) 0.68695(18) 0.13451(17) 0.0346(8) Uani d 1
C C23b 0.7417(2) 0.56380(19) 0.55388(18) 0.0426(9) Uani d 1
C C18a 0.7593(2) 0.86216(16) 0.43452(16) 0.0297(8) Uani d 1
C C22b 0.6113(2) 0.59902(16) 0.41631(15) 0.0281(7) Uani d 1
C C14a 0.6661(2) 1.12338(16) 0.25769(16) 0.0300(8) Uani d 1
C C9b 0.6421(2) 0.59541(17) 0.11145(16) 0.0298(8) Uani d 1
C C1b 0.2301(2) 0.56106(16) 0.19988(15) 0.0277(7) Uani d 1
C C13b 0.8117(2) 0.70960(19) 0.11377(18) 0.0391(9) Uani d 1
C C15b 0.9830(2) 0.6584(2) 0.0468(2) 0.0530(11) Uani d 1
C C22a 0.82669(19) 0.99142(16) 0.54501(15) 0.0278(7) Uani d 1
C C13a 0.7179(2) 1.19063(16) 0.20548(16) 0.0305(8) Uani d 1
C C16b 0.8718(3) 0.8107(2) 0.1375(2) 0.0542(11) Uani d 1
C C17a 0.74582(19) 0.95328(15) 0.47407(15) 0.0255(7) Uani d 1
C C21a 0.9184(2) 0.94052(17) 0.57864(16) 0.0307(8) Uani d 1
C C8b -0.0809(3) 0.5601(2) 0.3163(2) 0.0558(12) Uani d 1
C C2a 0.3116(2) 1.02488(18) 0.25837(17) 0.0350(8) Uani d 1
C C2b 0.2073(2) 0.64355(17) 0.24787(16) 0.0307(8) Uani d 1
C C12b 0.8637(2) 0.6375(2) 0.07018(17) 0.0387(9) Uani d 1
C C25 0.4266(2) 0.2741(2) 0.09140(18) 0.0421(10) Uani d 1
C C6a 0.3295(2) 1.18666(17) 0.33053(18) 0.0365(9) Uani d 1
C C23a 1.0045(2) 0.98559(19) 0.65409(18) 0.0401(9) Uani d 1
C C1a 0.3692(2) 1.09322(17) 0.32166(16) 0.0306(8) Uani d 1
C C8a 0.0732(3) 1.1710(2) 0.1498(2) 0.0602(12) Uani d 1
C C26 0.4114(3) 0.16901(19) 0.0710(2) 0.0502(11) Uani d 1
H H1c11a 0.696461 1.046443 0.028998 0.0474 Uiso d 1
H H1c19a 0.859067 0.746832 0.442278 0.0398 Uiso d 1
H H1c5b -0.002172 0.421498 0.220186 0.0511 Uiso d 1
H H1c7b 0.147081 0.788376 0.330482 0.0536 Uiso d 1
H H2c7b 0.01468 0.758793 0.3122 0.0536 Uiso d 1
H H3c7b 0.088043 0.723696 0.397044 0.0536 Uiso d 1
H H1c10b 0.655834 0.458729 0.054084 0.0427 Uiso d 1
H H1c7a 0.189528 0.911984 0.141471 0.0629 Uiso d 1
H H2c7a 0.075679 0.963185 0.140157 0.0629 Uiso d 1
H H3c7a 0.161939 0.996159 0.07594 0.0629 Uiso d 1
H H1c24b 0.67448 0.353885 0.558594 0.0544 Uiso d 1
H H2c24b 0.675181 0.286959 0.473361 0.0544 Uiso d 1
H H3c24b 0.778947 0.365521 0.506566 0.0544 Uiso d 1
H H1c10a 0.611688 0.934019 0.11718 0.0455 Uiso d 1
H H1c18b 0.460639 0.448161 0.264061 0.0406 Uiso d 1
H H1c19b 0.548096 0.332419 0.352921 0.0441 Uiso d 1
H H1c24a 1.022043 0.776514 0.638399 0.0558 Uiso d 1
H H2c24a 1.019426 0.724425 0.545251 0.0558 Uiso d 1
H H3c24a 1.098083 0.823115 0.572002 0.0558 Uiso d 1
H H1c6b 0.164635 0.419707 0.156605 0.0436 Uiso d 1
H H1c16a 0.754468 1.297776 0.303817 0.052 Uiso d 1
H H2c16a 0.837632 1.30844 0.233335 0.052 Uiso d 1
H H3c16a 0.712922 1.340294 0.211977 0.052 Uiso d 1
H H1c11b 0.839984 0.494345 0.021883 0.0479 Uiso d 1
H H1c15a 0.78957 1.201001 0.005625 0.0496 Uiso d 1
H H2c15a 0.737185 1.288621 0.050167 0.0496 Uiso d 1
H H3c15a 0.858914 1.259507 0.089127 0.0496 Uiso d 1
H H1c5a 0.205978 1.274306 0.281973 0.0496 Uiso d 1
H H1c14b 0.666917 0.736078 0.165432 0.0415 Uiso d 1
H H1c23b 0.816166 0.542239 0.550849 0.0512 Uiso d 1
H H2c23b 0.74749 0.634952 0.560232 0.0512 Uiso d 1
H H3c23b 0.712259 0.535848 0.603653 0.0512 Uiso d 1
H H1c18a 0.706421 0.835353 0.384194 0.0356 Uiso d 1
H H1c22b 0.626963 0.66843 0.432855 0.0338 Uiso d 1
H H1c14a 0.65836 1.143399 0.316972 0.0359 Uiso d 1
H H1c15b 0.994436 0.726595 0.031976 0.0636 Uiso d 1
H H2c15b 1.03851 0.64592 0.09633 0.0636 Uiso d 1
H H3c15b 0.991537 0.616022 -0.002738 0.0636 Uiso d 1
H H1c22a 0.818431 1.055175 0.571423 0.0333 Uiso d 1
H H1c16b 0.833729 0.843968 0.17947 0.0651 Uiso d 1
H H2c16b 0.949725 0.804684 0.16296 0.0651 Uiso d 1
H H3c16b 0.870607 0.848329 0.085487 0.0651 Uiso d 1
H H1c8b -0.062509 0.575497 0.378561 0.067 Uiso d 1
H H2c8b -0.12751 0.608765 0.289461 0.067 Uiso d 1
H H3c8b -0.122096 0.495519 0.306387 0.067 Uiso d 1
H H1c2a 0.337785 0.960111 0.253035 0.042 Uiso d 1
H H1c2b 0.261379 0.70133 0.255125 0.0369 Uiso d 1
H H1c6a 0.368589 1.234374 0.374855 0.0438 Uiso d 1
H H1c23a 1.012817 0.939591 0.700448 0.0481 Uiso d 1
H H2c23a 1.077014 1.00028 0.634175 0.0481 Uiso d 1
H H3c23a 0.978839 1.045712 0.675874 0.0481 Uiso d 1
H H1c8a 0.022086 1.112395 0.132753 0.0722 Uiso d 1
H H2c8a 0.034629 1.218306 0.179601 0.0722 Uiso d 1
H H3c8a 0.097169 1.199469 0.098157 0.0722 Uiso d 1
H H1c26 0.424592 0.134141 0.124548 0.0602 Uiso d 1
H H2c26 0.33465 0.150877 0.042029 0.0602 Uiso d 1
H H3c26 0.464723 0.151755 0.032871 0.0602 Uiso d 1
H H1n3b 0.493(2) 0.7023(11) 0.3123(15) 0.0345 Uiso d 1
H H1n1b 0.328(2) 0.5095(14) 0.1221(14) 0.0367 Uiso d 1
H H1n3a 0.648(2) 1.0565(14) 0.4833(13) 0.0313 Uiso d 1
H H1n2a 0.544(2) 0.9012(11) 0.2494(15) 0.033 Uiso d 1
H H1n2b 0.506(2) 0.5086(9) 0.1151(18) 0.0391 Uiso d 1
H H1n1a 0.481(2) 1.1070(16) 0.4289(10) 0.0339 Uiso d 1

loop_
_atom_site_aniso_label
_atom_site_aniso_U_11
_atom_site_aniso_U_22
_atom_site_aniso_U_33
_atom_site_aniso_U_12
_atom_site_aniso_U_13
_atom_site_aniso_U_23
_atom_site_aniso_type_symbol
S1a 0.0323(3) 0.0238(3) 0.0294(3) -0.0003(2) 0.0100(2) -0.0012(2) S
P1a 0.0248(3) 0.0229(3) 0.0253(3) 0.0017(2) 0.0070(2) 0.0007(2) P
S1b 0.0380(3) 0.0305(3) 0.0302(3) 0.0039(2) 0.0006(3) 0.0008(2) S
P1b 0.0239(3) 0.0278(3) 0.0258(3) 0.0021(2) 0.0040(2) -0.0025(2) P
N2a 0.0334(11) 0.0233(9) 0.0261(11) -0.0021(8) 0.0090(8) -0.0021(8) N
N3b 0.0319(11) 0.0247(9) 0.0286(11) 0.0039(8) 0.0016(9) -0.0032(8) N
N1b 0.0274(11) 0.0317(10) 0.0312(11) -0.0011(8) 0.0050(9) -0.0115(8) N
C12a 0.0291(13) 0.0393(13) 0.0332(14) 0.0059(10) 0.0090(11) 0.0092(11) C
C11a 0.0497(17) 0.0386(14) 0.0341(15) 0.0028(12) 0.0199(12) 0.0016(11) C
C19a 0.0343(14) 0.0304(12) 0.0386(15) 0.0068(10) 0.0159(11) 0.0001(11) C
C5b 0.0377(15) 0.0441(15) 0.0456(17) -0.0088(12) 0.0132(13) -0.0033(12) C
N1a 0.0300(11) 0.0270(10) 0.0291(11) 0.0061(8) 0.0074(9) -0.0007(8) N
C7b 0.0417(16) 0.0490(15) 0.0463(17) 0.0149(13) 0.0113(13) -0.0032(13) C
C10b 0.0344(14) 0.0397(13) 0.0341(14) 0.0084(11) 0.0074(11) 0.0008(11) C
N2b 0.0315(11) 0.0299(10) 0.0372(12) 0.0000(9) 0.0116(9) -0.0069(9) N
C7a 0.0486(18) 0.0539(17) 0.0524(19) 0.0025(14) 0.0028(14) -0.0071(15) C
C4b 0.0329(14) 0.0475(15) 0.0371(15) 0.0019(12) 0.0089(12) 0.0013(12) C
C9a 0.0262(12) 0.0293(11) 0.0285(13) 0.0041(9) 0.0089(10) 0.0047(10) C
C20b 0.0348(14) 0.0318(12) 0.0363(14) 0.0042(10) 0.0116(11) 0.0067(11) C
C3b 0.0309(13) 0.0408(13) 0.0282(13) 0.0070(11) 0.0025(10) -0.0016(11) C
N3a 0.0278(10) 0.0235(9) 0.0272(11) 0.0027(8) 0.0059(8) -0.0031(8) N
C24b 0.0536(18) 0.0359(14) 0.0474(17) 0.0057(12) 0.0075(14) 0.0125(12) C
C10a 0.0480(16) 0.0300(12) 0.0385(15) 0.0009(11) 0.0173(12) -0.0003(11) C
C21b 0.0284(13) 0.0342(12) 0.0282(13) 0.0039(10) 0.0085(10) 0.0033(10) C
C18b 0.0383(14) 0.0284(12) 0.0327(14) -0.0010(10) 0.0012(11) -0.0016(10) C
C19b 0.0421(15) 0.0258(12) 0.0420(15) 0.0001(10) 0.0077(12) -0.0002(11) C
C24a 0.0405(16) 0.0543(16) 0.0476(17) 0.0178(13) 0.0075(13) 0.0056(14) C
C20a 0.0296(13) 0.0377(13) 0.0370(14) 0.0064(10) 0.0126(11) 0.0066(11) C
C6b 0.0360(14) 0.0357(13) 0.0362(15) -0.0034(11) 0.0072(11) -0.0064(11) C
N4 0.131(3) 0.0330(14) 0.0522(17) -0.0003(15) 0.0126(17) -0.0056(12) N
C16a 0.0485(17) 0.0375(14) 0.0435(17) -0.0047(12) 0.0101(14) 0.0023(12) C
C3a 0.0382(15) 0.0439(14) 0.0330(14) -0.0038(11) 0.0109(12) 0.0008(11) C
C11b 0.0351(15) 0.0523(16) 0.0356(15) 0.0160(12) 0.0088(12) 0.0055(12) C
C17b 0.0267(12) 0.0270(11) 0.0272(12) 0.0016(9) 0.0059(10) 0.0016(9) C
C15a 0.0399(16) 0.0451(15) 0.0407(16) -0.0001(12) 0.0121(12) 0.0106(12) C
C4a 0.0368(15) 0.0378(13) 0.0383(15) 0.0044(11) 0.0106(12) 0.0090(11) C
C5a 0.0418(16) 0.0370(14) 0.0463(17) 0.0071(12) 0.0075(13) 0.0049(12) C
C14b 0.0289(13) 0.0382(13) 0.0364(14) 0.0046(10) 0.0041(11) -0.0003(11) C
C23b 0.0495(17) 0.0418(14) 0.0348(15) 0.0065(12) -0.0017(13) 0.0039(12) C
C18a 0.0294(13) 0.0287(12) 0.0316(13) 0.0010(10) 0.0091(10) -0.0036(10) C
C22b 0.0301(13) 0.0261(11) 0.0283(13) 0.0024(9) 0.0053(10) -0.0011(10) C
C14a 0.0295(13) 0.0319(12) 0.0288(13) -0.0004(10) 0.0076(10) 0.0018(10) C
C9b 0.0273(13) 0.0371(13) 0.0264(13) 0.0063(10) 0.0066(10) 0.0042(10) C
C1b 0.0253(12) 0.0333(12) 0.0239(12) 0.0030(9) 0.0015(10) 0.0001(10) C
C13b 0.0299(14) 0.0463(14) 0.0401(15) 0.0014(11) 0.0009(11) 0.0107(12) C
C15b 0.0322(15) 0.078(2) 0.0536(19) 0.0126(14) 0.0118(13) 0.0228(17) C
C22a 0.0283(12) 0.0280(11) 0.0281(13) -0.0003(9) 0.0099(10) -0.0010(10) C
C13a 0.0248(12) 0.0304(12) 0.0358(14) 0.0021(9) 0.0018(10) 0.0051(10) C
C16b 0.0366(17) 0.0560(17) 0.068(2) -0.0067(14) 0.0050(15) 0.0063(15) C
C17a 0.0244(12) 0.0251(11) 0.0286(12) 0.0007(9) 0.0099(10) 0.0039(9) C
C21a 0.0270(13) 0.0378(13) 0.0286(13) -0.0010(10) 0.0106(10) 0.0036(10) C
C8b 0.0449(18) 0.0626(19) 0.064(2) -0.0009(14) 0.0263(16) -0.0024(16) C
C2a 0.0330(14) 0.0388(13) 0.0357(14) 0.0039(11) 0.0121(11) 0.0077(11) C
C2b 0.0277(13) 0.0326(12) 0.0306(13) 0.0025(10) 0.0015(10) -0.0034(10) C
C12b 0.0271(13) 0.0587(16) 0.0323(14) 0.0089(12) 0.0055(11) 0.0156(12) C
C25 0.0541(18) 0.0388(15) 0.0326(15) -0.0001(12) 0.0081(13) -0.0038(12) C
C6a 0.0374(15) 0.0315(12) 0.0415(15) 0.0043(11) 0.0075(12) 0.0058(11) C
C23a 0.0318(14) 0.0502(15) 0.0373(15) 0.0016(12) 0.0033(12) 0.0046(12) C
C1a 0.0279(13) 0.0370(13) 0.0288(13) 0.0020(10) 0.0097(10) 0.0073(10) C
C8a 0.055(2) 0.066(2) 0.059(2) 0.0148(16) -0.0014(16) 0.0086(16) C
C26 0.059(2) 0.0400(15) 0.0527(19) 0.0002(13) 0.0159(15) -0.0003(13) C

loop_
_atom_type_symbol
_atom_type_scat_dispersion_real
_atom_type_scat_dispersion_imag
_atom_type_scat_source
C 0.0181 0.0091 'International Tables Vol C tables 4.2.6.8 and 6.1.1.1'
H 0.0000 0.0000 'International Tables Vol C tables 4.2.6.8 and 6.1.1.1'
N 0.0311 0.0180 'International Tables Vol C tables 4.2.6.8 and 6.1.1.1'
P 0.2955 0.4335 'International Tables Vol C tables 4.2.6.8 and 6.1.1.1'
S 0.3331 0.5567 'International Tables Vol C tables 4.2.6.8 and 6.1.1.1'

loop_
_geom_angle_atom_site_label_1
_geom_angle_atom_site_label_2
_geom_angle_atom_site_label_3
_geom_angle
_geom_angle_publ_flag
S1a P1a N2a 108.21(7) y
S1a P1a N1a 115.88(8) y
S1a P1a N3a 116.27(7) y
N2a P1a N1a 108.72(10) y
N2a P1a N3a 108.38(10) y
N1a P1a N3a 98.85(9) y
S1b P1b N3b 108.31(7) y
S1b P1b N1b 115.80(8) y
S1b P1b N2b 116.55(8) y
N3b P1b N1b 108.65(10) y
N3b P1b N2b 109.73(10) y
N1b P1b N2b 97.25(10) y
P1a N2a C9a 128.87(15) y
P1a N2a H1n2a 114.5(16) ?
C9a N2a H1n2a 116.0(16) ?
P1b N3b C17b 128.04(15) y
P1b N3b H1n3b 117.7(15) ?
C17b N3b H1n3b 114.3(15) ?
P1b N1b C1b 127.14(16) y
P1b N1b H1n1b 117.6(17) ?
C1b N1b H1n1b 115.3(17) ?
C11a C12a C15a 120.7(2) ?
C11a C12a C13a 118.2(2) ?
C15a C12a C13a 121.1(2) ?
C12a C11a C10a 121.7(2) ?
C12a C11a H1c11a 119.13 ?
C10a C11a H1c11a 119.13 ?
C20a C19a C18a 122.8(2) ?
C20a C19a H1c19a 118.61 ?
C18a C19a H1c19a 118.61 ?
C4b C5b C6b 122.4(2) ?
C4b C5b H1c5b 118.82 ?
C6b C5b H1c5b 118.82 ?
P1a N1a C1a 126.46(15) y
P1a N1a H1n1a 115.7(15) ?
C1a N1a H1n1a 115.0(17) ?
C3b C7b H1c7b 109.47 ?
C3b C7b H2c7b 109.47 ?
C3b C7b H3c7b 109.47 ?
H1c7b C7b H2c7b 109.47 ?
H1c7b C7b H3c7b 109.47 ?
H2c7b C7b H3c7b 109.47 ?
C11b C10b C9b 119.9(2) ?
C11b C10b H1c10b 120.03 ?
C9b C10b H1c10b 120.03 ?
P1b N2b C9b 129.06(16) y
P1b N2b H1n2b 117.0(19) ?
C9b N2b H1n2b 113.2(19) ?
C3a C7a H1c7a 109.47 ?
C3a C7a H2c7a 109.47 ?
C3a C7a H3c7a 109.47 ?
H1c7a C7a H2c7a 109.47 ?
H1c7a C7a H3c7a 109.47 ?
H2c7a C7a H3c7a 109.47 ?
C5b C4b C3b 118.2(3) ?
C5b C4b C8b 120.8(2) ?
C3b C4b C8b 121.0(2) ?
N2a C9a C10a 118.44(19) ?
N2a C9a C14a 122.8(2) ?
C10a C9a C14a 118.7(2) ?
C24b C20b C21b 120.5(2) ?
C24b C20b C19b 121.6(2) ?
C21b C20b C19b 117.9(2) ?
C7b C3b C4b 121.8(2) ?
C7b C3b C2b 118.4(2) ?
C4b C3b C2b 119.8(2) ?
P1a N3a C17a 126.12(14) y
P1a N3a H1n3a 116.6(16) ?
C17a N3a H1n3a 110.6(15) ?
C20b C24b H1c24b 109.47 ?
C20b C24b H2c24b 109.47 ?
C20b C24b H3c24b 109.47 ?
H1c24b C24b H2c24b 109.47 ?
H1c24b C24b H3c24b 109.47 ?
H2c24b C24b H3c24b 109.47 ?
C11a C10a C9a 120.2(2) ?
C11a C10a H1c10a 119.89 ?
C9a C10a H1c10a 119.89 ?
C20b C21b C23b 120.7(2) ?
C20b C21b C22b 118.9(2) ?
C23b C21b C22b 120.4(2) ?
C19b C18b C17b 118.8(2) ?
C19b C18b H1c18b 120.59 ?
C17b C18b H1c18b 120.59 ?
C20b C19b C18b 123.2(2) ?
C20b C19b H1c19b 118.38 ?
C18b C19b H1c19b 118.38 ?
C20a C24a H1c24a 109.47 ?
C20a C24a H2c24a 109.47 ?
C20a C24a H3c24a 109.47 ?
H1c24a C24a H2c24a 109.47 ?
H1c24a C24a H3c24a 109.47 ?
H2c24a C24a H3c24a 109.47 ?
C19a C20a C24a 121.3(2) ?
C19a C20a C21a 118.3(2) ?
C24a C20a C21a 120.3(2) ?
C5b C6b C1b 119.4(2) ?
C5b C6b H1c6b 120.28 ?
C1b C6b H1c6b 120.28 ?
C13a C16a H1c16a 109.47 ?
C13a C16a H2c16a 109.47 ?
C13a C16a H3c16a 109.47 ?
H1c16a C16a H2c16a 109.47 ?
H1c16a C16a H3c16a 109.47 ?
H2c16a C16a H3c16a 109.47 ?
C7a C3a C4a 122.3(2) ?
C7a C3a C2a 118.9(2) ?
C4a C3a C2a 118.8(2) ?
C10b C11b C12b 122.0(3) ?
C10b C11b H1c11b 119.02 ?
C12b C11b H1c11b 119.02 ?
N3b C17b C18b 122.24(19) ?
N3b C17b C22b 118.57(19) ?
C18b C17b C22b 119.2(2) ?
C12a C15a H1c15a 109.47 ?
C12a C15a H2c15a 109.47 ?
C12a C15a H3c15a 109.47 ?
H1c15a C15a H2c15a 109.47 ?
H1c15a C15a H3c15a 109.47 ?
H2c15a C15a H3c15a 109.47 ?
C3a C4a C5a 120.1(2) ?
C3a C4a C8a 119.1(2) ?
C5a C4a C8a 120.7(2) ?
C4a C5a C6a 121.1(2) ?
C4a C5a H1c5a 119.44 ?
C6a C5a H1c5a 119.44 ?
C9b C14b C13b 121.4(2) ?
C9b C14b H1c14b 119.32 ?
C13b C14b H1c14b 119.32 ?
C21b C23b H1c23b 109.47 ?
C21b C23b H2c23b 109.47 ?
C21b C23b H3c23b 109.47 ?
H1c23b C23b H2c23b 109.47 ?
H1c23b C23b H3c23b 109.47 ?
H2c23b C23b H3c23b 109.47 ?
C19a C18a C17a 118.8(2) ?
C19a C18a H1c18a 120.58 ?
C17a C18a H1c18a 120.58 ?
C21b C22b C17b 121.9(2) ?
C21b C22b H1c22b 119.07 ?
C17b C22b H1c22b 119.07 ?
C9a C14a C13a 121.1(2) ?
C9a C14a H1c14a 119.44 ?
C13a C14a H1c14a 119.44 ?
C10b C9b N2b 117.7(2) ?
C10b C9b C14b 118.8(2) ?
N2b C9b C14b 123.6(2) ?
N1b C1b C6b 118.4(2) ?
N1b C1b C2b 122.9(2) ?
C6b C1b C2b 118.7(2) ?
C14b C13b C16b 119.6(2) ?
C14b C13b C12b 119.5(2) ?
C16b C13b C12b 120.9(2) ?
C12b C15b H1c15b 109.47 ?
C12b C15b H2c15b 109.47 ?
C12b C15b H3c15b 109.47 ?
H1c15b C15b H2c15b 109.47 ?
H1c15b C15b H3c15b 109.47 ?
H2c15b C15b H3c15b 109.47 ?
C17a C22a C21a 122.2(2) ?
C17a C22a H1c22a 118.89 ?
C21a C22a H1c22a 118.89 ?
C12a C13a C16a 120.2(2) ?
C12a C13a C14a 120.0(2) ?
C16a C13a C14a 119.8(2) ?
C13b C16b H1c16b 109.47 ?
C13b C16b H2c16b 109.47 ?
C13b C16b H3c16b 109.47 ?
H1c16b C16b H2c16b 109.47 ?
H1c16b C16b H3c16b 109.47 ?
H2c16b C16b H3c16b 109.47 ?
N3a C17a C18a 122.83(19) ?
N3a C17a C22a 118.26(19) ?
C18a C17a C22a 118.9(2) ?
C20a C21a C22a 118.9(2) ?
C20a C21a C23a 120.9(2) ?
C22a C21a C23a 120.2(2) ?
C4b C8b H1c8b 109.47 ?
C4b C8b H2c8b 109.47 ?
C4b C8b H3c8b 109.47 ?
H1c8b C8b H2c8b 109.47 ?
H1c8b C8b H3c8b 109.47 ?
H2c8b C8b H3c8b 109.47 ?
C3a C2a C1a 120.6(2) ?
C3a C2a H1c2a 119.7 ?
C1a C2a H1c2a 119.7 ?
C3b C2b C1b 121.5(2) ?
C3b C2b H1c2b 119.28 ?
C1b C2b H1c2b 119.27 ?
C11b C12b C13b 118.4(2) ?
C11b C12b C15b 120.2(3) ?
C13b C12b C15b 121.4(2) ?
N4 C25 C26 177.4(3) ?
C5a C6a C1a 119.8(2) ?
C5a C6a H1c6a 120.12 ?
C1a C6a H1c6a 120.12 ?
C21a C23a H1c23a 109.47 ?
C21a C23a H2c23a 109.47 ?
C21a C23a H3c23a 109.47 ?
H1c23a C23a H2c23a 109.47 ?
H1c23a C23a H3c23a 109.47 ?
H2c23a C23a H3c23a 109.47 ?
N1a C1a C2a 122.6(2) ?
N1a C1a C6a 117.8(2) ?
C2a C1a C6a 119.6(2) ?
C4a C8a H1c8a 109.47 ?
C4a C8a H2c8a 109.47 ?
C4a C8a H3c8a 109.47 ?
H1c8a C8a H2c8a 109.47 ?
H1c8a C8a H3c8a 109.47 ?
H2c8a C8a H3c8a 109.47 ?
C25 C26 H1c26 109.47 ?
C25 C26 H2c26 109.47 ?
C25 C26 H3c26 109.47 ?
H1c26 C26 H2c26 109.47 ?
H1c26 C26 H3c26 109.47 ?
H2c26 C26 H3c26 109.47 ?

loop_
_geom_bond_atom_site_label_1
_geom_bond_atom_site_label_2
_geom_bond_distance
_geom_bond_publ_flag
S1a P1a 1.9643(8) y
P1a N2a 1.635(2) y
P1a N1a 1.655(2) y
P1a N3a 1.6523(18) y
S1b P1b 1.9501(8) y
P1b N3b 1.646(2) y
P1b N1b 1.6591(19) y
P1b N2b 1.652(2) y
N2a C9a 1.427(3) y
N2a H1n2a 0.866(17) ?
N3b C17b 1.425(3) y
N3b H1n3b 0.865(17) ?
N1b C1b 1.409(3) y
N1b H1n1b 0.86(2) ?
C12a C11a 1.385(3) ?
C12a C15a 1.511(4) ?
C12a C13a 1.393(4) ?
C11a C10a 1.382(4) ?
C11a H1c11a 0.96 ?
C19a C20a 1.378(3) ?
C19a C18a 1.393(3) ?
C19a H1c19a 0.96 ?
C5b C4b 1.386(4) ?
C5b C6b 1.384(4) ?
C5b H1c5b 0.96 ?
N1a C1a 1.412(3) y
N1a H1n1a 0.869(17) ?
C7b C3b 1.502(4) ?
C7b H1c7b 0.96 ?
C7b H2c7b 0.96 ?
C7b H3c7b 0.96 ?
C10b C11b 1.375(4) ?
C10b C9b 1.396(4) ?
C10b H1c10b 0.96 ?
N2b C9b 1.406(3) y
N2b H1n2b 0.864(13) ?
C7a C3a 1.492(4) ?
C7a H1c7a 0.96 ?
C7a H2c7a 0.96 ?
C7a H3c7a 0.96 ?
C4b C3b 1.390(3) ?
C4b C8b 1.513(4) ?
C9a C10a 1.381(4) ?
C9a C14a 1.387(3) ?
C20b C24b 1.503(4) ?
C20b C21b 1.409(3) ?
C20b C19b 1.380(3) ?
C3b C2b 1.398(4) ?
N3a C17a 1.421(3) y
N3a H1n3a 0.86(2) ?
C24b H1c24b 0.96 ?
C24b H2c24b 0.96 ?
C24b H3c24b 0.96 ?
C10a H1c10a 0.96 ?
C21b C23b 1.501(3) ?
C21b C22b 1.393(3) ?
C18b C19b 1.378(3) ?
C18b C17b 1.391(3) ?
C18b H1c18b 0.96 ?
C19b H1c19b 0.96 ?
C24a C20a 1.503(4) ?
C24a H1c24a 0.96 ?
C24a H2c24a 0.96 ?
C24a H3c24a 0.96 ?
C20a C21a 1.412(3) ?
C6b C1b 1.393(3) ?
C6b H1c6b 0.96 ?
N4 C25 1.128(4) y
C16a C13a 1.498(3) ?
C16a H1c16a 0.96 ?
C16a H2c16a 0.96 ?
C16a H3c16a 0.96 ?
C3a C4a 1.402(4) ?
C3a C2a 1.407(4) ?
C11b C12b 1.386(4) ?
C11b H1c11b 0.96 ?
C17b C22b 1.383(3) ?
C15a H1c15a 0.96 ?
C15a H2c15a 0.96 ?
C15a H3c15a 0.96 ?
C4a C5a 1.366(3) ?
C4a C8a 1.517(4) ?
C5a C6a 1.385(4) ?
C5a H1c5a 0.96 ?
C14b C9b 1.380(3) ?
C14b C13b 1.398(4) ?
C14b H1c14b 0.96 ?
C23b H1c23b 0.96 ?
C23b H2c23b 0.96 ?
C23b H3c23b 0.96 ?
C18a C17a 1.388(3) ?
C18a H1c18a 0.96 ?
C22b H1c22b 0.96 ?
C14a C13a 1.393(3) ?
C14a H1c14a 0.96 ?
C1b C2b 1.385(3) ?
C13b C16b 1.495(4) ?
C13b C12b 1.400(4) ?
C15b C12b 1.514(4) ?
C15b H1c15b 0.96 ?
C15b H2c15b 0.96 ?
C15b H3c15b 0.96 ?
C22a C17a 1.394(3) ?
C22a C21a 1.383(3) ?
C22a H1c22a 0.96 ?
C16b H1c16b 0.96 ?
C16b H2c16b 0.96 ?
C16b H3c16b 0.96 ?
C21a C23a 1.502(3) ?
C8b H1c8b 0.96 ?
C8b H2c8b 0.96 ?
C8b H3c8b 0.96 ?
C2a C1a 1.380(3) ?
C2a H1c2a 0.96 ?
C2b H1c2b 0.96 ?
C25 C26 1.436(4) ?
C6a C1a 1.397(3) ?
C6a H1c6a 0.96 ?
C23a H1c23a 0.96 ?
C23a H2c23a 0.96 ?
C23a H3c23a 0.96 ?
C8a H1c8a 0.96 ?
C8a H2c8a 0.96 ?
C8a H3c8a 0.96 ?
C26 H1c26 0.96 ?
C26 H2c26 0.96 ?
C26 H3c26 0.96 ?

loop_
_geom_hbond_atom_site_label_D
_geom_hbond_atom_site_label_H
_geom_hbond_atom_site_label_A
_geom_hbond_site_symmetry_A
_geom_hbond_distance_DH
_geom_hbond_distance_HA
_geom_hbond_distance_DA
_geom_hbond_angle_DHA
_geom_hbond_publ_flag
N3b H1n3b S1a . 0.866(17) 2.497(19) 3.3479(19) 168(2) y
N1b H1n1b N4 . 0.86(2) 2.54(2) 3.229(3) 137.5(19) y
N3a H1n3a S1a 2_676 0.87(2) 2.62(2) 3.430(2) 156(2) y
N2a H1n2a S1b . 0.866(17) 2.57(2) 3.410(2) 163(2) y
N2b H1n2b N4 . 0.865(14) 2.138(14) 2.994(3) 171(2) y
N1a H1n1a S1a 2_676 0.869(17) 2.606(16) 3.435(2) 160.2(18) y
C18b H1c18b N4 . 0.96 2.66 3.500(4) 146 ?

_cod_database_fobs_code 2020099
